data_2216218
loop_
_publ_author_name
'Hong Lin'
'Yin-Hua He'

_publ_section_title <i>catena</i>-Poly[pentaaqua(\m~3~-5-carboxylato-2-oxidopyridinium-1-acetato)barium(II)]
_journal_coeditor_code AT2479
_journal_issue 12
_journal_name_full 'Acta Crystallographica Section E'
_journal_page_first m3204
_journal_page_last m3205
_journal_paper_doi 10.1107/S1600536807058539
_journal_volume 63
_journal_year 2007
_chemical_formula_iupac '[Ba (C8 H5 N O5) (H2 O)5]'
_chemical_formula_moiety 'C8 H15 Ba N O10'
_chemical_formula_sum 'C8 H15 Ba N O10'
_chemical_formula_weight 422.55
_chemical_name_systematic
;
<i>catena</i>-Poly[pentaaqua(\m~3~-5-carboxylato-2-oxidopyridinium-1-\
acetato)barium(II)]
;
_space_group_IT_number 2
_symmetry_cell_setting triclinic
_symmetry_space_group_name_Hall '-P 1'
_symmetry_space_group_name_H-M 'P -1'
_atom_sites_solution_hydrogens geom
_atom_sites_solution_primary direct
_atom_sites_solution_secondary difmap
_audit_creation_method SHELXL-97
_cell_angle_alpha 112.88(3)
_cell_angle_beta 95.63(3)
_cell_angle_gamma 100.18(3)
_cell_formula_units_Z 2
_cell_length_a 7.0051(14)
_cell_length_b 9.7371(19)
_cell_length_c 11.201(2)
_cell_measurement_reflns_used 11388
_cell_measurement_temperature 296(2)
_cell_measurement_theta_max 27.46
_cell_measurement_theta_min 2.01
_cell_volume 681.0(3)
_computing_cell_refinement 'SAINT (Bruker, 2004)'
_computing_data_collection 'APEX2 (Bruker, 2004)'
_computing_data_reduction 'SAINT (Bruker, 2004)'
_computing_molecular_graphics 'SHELXTL (Bruker, 2002)'
_computing_publication_material 'SHELXL97 (Sheldrick, 1997)'
_computing_structure_refinement 'SHELXL97 (Sheldrick, 1997)'
_computing_structure_solution 'SHELXS97 (Sheldrick, 1997)'
_diffrn_ambient_temperature 296(2)
_diffrn_measured_fraction_theta_full 0.995
_diffrn_measured_fraction_theta_max 0.995
_diffrn_measurement_device_type 'Bruker APEXII area-detector diffractometer'
_diffrn_measurement_method '\w scans'
_diffrn_radiation_monochromator graphite
_diffrn_radiation_source 'fine-focus sealed tube'
_diffrn_radiation_type MoK\a
_diffrn_radiation_wavelength 0.71073
_diffrn_reflns_av_R_equivalents 0.0228
_diffrn_reflns_av_sigmaI/netI 0.0203
_diffrn_reflns_limit_h_max 9
_diffrn_reflns_limit_h_min -9
_diffrn_reflns_limit_k_max 12
_diffrn_reflns_limit_k_min -12
_diffrn_reflns_limit_l_max 14
_diffrn_reflns_limit_l_min -14
_diffrn_reflns_number 11353
_diffrn_reflns_theta_full 27.46
_diffrn_reflns_theta_max 27.46
_diffrn_reflns_theta_min 2.01
_diffrn_standards_decay_% 0
_diffrn_standards_number 0
_exptl_absorpt_coefficient_mu 2.965
_exptl_absorpt_correction_T_max 0.813
_exptl_absorpt_correction_T_min 0.628
_exptl_absorpt_correction_type empirical
_exptl_absorpt_process_details '(SADABS; Sheldrick, 1996)'
_exptl_crystal_colour colourless
_exptl_crystal_density_diffrn 2.061
_exptl_crystal_density_method 'not measured'
_exptl_crystal_description block
_exptl_crystal_F_000 412
_exptl_crystal_size_max 0.16
_exptl_crystal_size_mid 0.14
_exptl_crystal_size_min 0.10
_refine_diff_density_max 0.582
_refine_diff_density_min -0.452
_refine_ls_extinction_method none
_refine_ls_goodness_of_fit_ref 1.009
_refine_ls_hydrogen_treatment mixed
_refine_ls_matrix_type full
_refine_ls_number_parameters 211
_refine_ls_number_reflns 3104
_refine_ls_number_restraints 15
_refine_ls_restrained_S_all 1.012
_refine_ls_R_factor_all 0.0170
_refine_ls_R_factor_gt 0.0161
_refine_ls_shift/su_max 0.003
_refine_ls_shift/su_mean 0.000
_refine_ls_structure_factor_coef Fsqd
_refine_ls_weighting_details 'calc w=1/[\s^2^(Fo^2^)+(0.0265P)^2^+0.1620P] where P=(Fo^2^+2Fc^2^)/3'
_refine_ls_weighting_scheme calc
_refine_ls_wR_factor_gt 0.0415
_refine_ls_wR_factor_ref 0.0420
_reflns_number_gt 2971
_reflns_number_total 3104
_reflns_threshold_expression >2sigma(I)
_cod_data_source_file at2479.cif
_cod_data_source_block I
_cod_original_cell_volume 681.0(2)
_cod_database_code 2216218
_cod_database_fobs_code 2216218

loop_
_symmetry_equiv_pos_as_xyz
'x, y, z'
'-x, -y, -z'

loop_
_atom_site_type_symbol
_atom_site_label
_atom_site_fract_x
_atom_site_fract_y
_atom_site_fract_z
_atom_site_U_iso_or_equiv
_atom_site_adp_type
_atom_site_calc_flag
_atom_site_refinement_flags
_atom_site_occupancy
Ba Ba 0.600166(14) 0.757213(11) 0.602839(10) 0.02020(5) Uani d . 1
O O1 0.4232(3) 0.72415(16) 0.35817(16) 0.0381(4) Uani d . 1
O O1W 0.1915(2) 0.69116(18) 0.61729(16) 0.0341(3) Uani d D 1
H H1WA 0.134(4) 0.748(3) 0.6738(19) 0.041 Uiso d D 1
H H1WB 0.109(3) 0.672(3) 0.5494(17) 0.041 Uiso d D 1
O O2 0.3509(2) 0.49709(16) 0.36455(14) 0.0304(3) Uani d . 1
O O2W 0.8518(2) 0.62065(18) 0.43111(15) 0.0339(3) Uani d D 1
H H2WA 0.867(4) 0.645(3) 0.371(2) 0.041 Uiso d D 1
H H2WB 0.825(4) 0.5260(19) 0.401(2) 0.041 Uiso d D 1
O O3 0.0848(3) 0.28461(19) -0.23870(15) 0.0426(4) Uani d . 1
O O3W 0.4998(3) 0.8244(2) 0.85769(16) 0.0448(4) Uani d D 1
H H3WA 0.572(4) 0.856(3) 0.929(2) 0.054 Uiso d D 1
H H3WB 0.415(3) 0.879(3) 0.871(3) 0.054 Uiso d D 1
O O4 0.2545(2) 0.04168(17) -0.10934(15) 0.0330(3) Uani d . 1
O O4W 0.8181(3) 0.9993(2) 0.5519(2) 0.0471(4) Uani d D 1
H H4WA 0.929(3) 1.000(3) 0.545(3) 0.057 Uiso d D 1
H H4WB 0.805(4) 1.083(2) 0.592(3) 0.057 Uiso d D 1
O O5 -0.0335(2) -0.11523(16) -0.22398(15) 0.0321(3) Uani d . 1
O O5W 0.4634(4) 1.0222(2) 0.6837(2) 0.0610(6) Uani d D 1
H H5WA 0.494(5) 1.105(3) 0.677(3) 0.073 Uiso d D 1
H H5WB 0.404(5) 1.038(4) 0.745(3) 0.073 Uiso d D 1
N N1 0.0942(2) 0.29402(17) -0.03292(15) 0.0224(3) Uani d . 1
C C6 0.3557(3) 0.5812(2) 0.30310(19) 0.0243(4) Uani d . 1
C C1 0.1429(3) 0.3611(2) -0.11786(19) 0.0265(4) Uani d . 1
C C7 -0.0354(3) 0.1403(2) -0.0908(2) 0.0249(4) Uani d . 1
H H7A -0.1350 0.1337 -0.1606 0.030 Uiso calc R 1
H H7B -0.1026 0.1245 -0.0239 0.030 Uiso calc R 1
C C4 0.2792(3) 0.5095(2) 0.15796(19) 0.0232(4) Uani d . 1
C C2 0.2571(3) 0.5157(2) -0.0563(2) 0.0276(4) Uani d . 1
H H2 0.2876 0.5688 -0.1079 0.033 Uiso calc R 1
C C3 0.3217(3) 0.5864(2) 0.0757(2) 0.0265(4) Uani d . 1
H H3 0.3953 0.6873 0.1131 0.032 Uiso calc R 1
C C8 0.0716(3) 0.0126(2) -0.14697(18) 0.0227(4) Uani d . 1
C C5 0.1647(3) 0.3642(2) 0.09955(18) 0.0227(4) Uani d . 1
H H5 0.1336 0.3113 0.1513 0.027 Uiso calc R 1

loop_
_atom_site_aniso_label
_atom_site_aniso_U_11
_atom_site_aniso_U_22
_atom_site_aniso_U_33
_atom_site_aniso_U_12
_atom_site_aniso_U_13
_atom_site_aniso_U_23
Ba 0.02295(7) 0.01711(6) 0.01811(7) 0.00351(4) 0.00071(4) 0.00599(5)
O1 0.0590(10) 0.0203(7) 0.0255(7) -0.0028(7) -0.0107(7) 0.0091(6)
O1W 0.0306(8) 0.0331(8) 0.0303(8) 0.0070(6) 0.0020(6) 0.0055(7)
O2 0.0442(8) 0.0217(7) 0.0233(7) 0.0038(6) -0.0015(6) 0.0107(6)
O2W 0.0442(9) 0.0325(8) 0.0268(8) 0.0097(7) 0.0085(7) 0.0134(7)
O3 0.0636(11) 0.0370(9) 0.0190(8) 0.0019(8) 0.0028(7) 0.0084(7)
O3W 0.0505(10) 0.0552(11) 0.0252(8) 0.0262(9) 0.0016(7) 0.0084(8)
O4 0.0271(7) 0.0337(8) 0.0299(8) 0.0104(6) -0.0023(6) 0.0050(6)
O4W 0.0495(10) 0.0400(9) 0.0489(11) 0.0050(8) 0.0125(9) 0.0169(9)
O5 0.0356(8) 0.0198(7) 0.0314(8) 0.0032(6) -0.0006(6) 0.0037(6)
O5W 0.0873(15) 0.0316(9) 0.0900(17) 0.0288(10) 0.0619(13) 0.0353(10)
N1 0.0264(8) 0.0189(7) 0.0201(8) 0.0063(6) 0.0021(6) 0.0061(6)
C6 0.0275(9) 0.0221(9) 0.0210(9) 0.0048(7) -0.0005(7) 0.0082(7)
C1 0.0333(10) 0.0279(10) 0.0184(9) 0.0105(8) 0.0036(8) 0.0086(8)
C7 0.0244(9) 0.0206(9) 0.0237(10) 0.0029(7) 0.0002(7) 0.0048(7)
C4 0.0256(9) 0.0213(9) 0.0214(9) 0.0067(7) 0.0019(7) 0.0077(7)
C2 0.0339(10) 0.0281(10) 0.0254(10) 0.0083(8) 0.0065(8) 0.0152(8)
C3 0.0271(10) 0.0222(9) 0.0299(11) 0.0052(7) 0.0025(8) 0.0113(8)
C8 0.0280(9) 0.0236(9) 0.0163(9) 0.0066(7) 0.0019(7) 0.0084(7)
C5 0.0275(9) 0.0221(9) 0.0198(9) 0.0083(7) 0.0034(7) 0.0091(7)

loop_
_atom_type_symbol
_atom_type_description
_atom_type_scat_dispersion_real
_atom_type_scat_dispersion_imag
_atom_type_scat_source
C C 0.0033 0.0016 'International Tables Vol C Tables 4.2.6.8 and 6.1.1.4'
H H 0.0000 0.0000 'International Tables Vol C Tables 4.2.6.8 and 6.1.1.4'
Ba Ba -0.3244 2.2819 'International Tables Vol C Tables 4.2.6.8 and 6.1.1.4'
N N 0.0061 0.0033 'International Tables Vol C Tables 4.2.6.8 and 6.1.1.4'
O O 0.0106 0.0060 'International Tables Vol C Tables 4.2.6.8 and 6.1.1.4'

loop_
_geom_angle_atom_site_label_1
_geom_angle_atom_site_label_2
_geom_angle_atom_site_label_3
_geom_angle_site_symmetry_1
_geom_angle_site_symmetry_3
_geom_angle
_geom_angle_publ_flag
O2 Ba O5W 2_666 . 149.47(5) ?
O2 Ba O1 2_666 . 118.73(5) ?
O5W Ba O1 . . 81.72(7) ?
O2 Ba O5 2_666 1_666 81.75(5) yes
O5W Ba O5 . 1_666 96.55(7) ?
O1 Ba O5 . 1_666 140.28(5) ?
O2 Ba O2W 2_666 . 71.99(5) ?
O5W Ba O2W . . 137.98(5) ?
O1 Ba O2W . . 75.98(6) yes
O5 Ba O2W 1_666 . 79.65(5) ?
O2 Ba O1W 2_666 . 91.48(5) ?
O5W Ba O1W . . 69.51(6) yes
O1 Ba O1W . . 78.36(6) ?
O5 Ba O1W 1_666 . 138.31(5) ?
O2W Ba O1W . . 137.03(5) ?
O2 Ba O4W 2_666 . 139.77(5) yes
O5W Ba O4W . . 64.80(6) ?
O1 Ba O4W . . 73.10(6) ?
O5 Ba O4W 1_666 . 70.48(6) ?
O2W Ba O4W . . 74.76(6) ?
O1W Ba O4W . . 128.59(6) ?
O2 Ba O3W 2_666 . 79.46(6) ?
O5W Ba O3W . . 70.65(6) ?
O1 Ba O3W . . 137.63(6) yes
O5 Ba O3W 1_666 . 76.00(6) ?
O2W Ba O3W . . 144.67(5) yes
O1W Ba O3W . . 62.34(6) ?
O4W Ba O3W . . 119.19(6) ?
O2 Ba O2 2_666 . 75.44(5) ?
O5W Ba O2 . . 114.74(7) ?
O1 Ba O2 . . 45.08(4) ?
O5 Ba O2 1_666 . 147.62(5) ?
O2W Ba O2 . . 71.66(5) ?
O1W Ba O2 . . 65.78(5) ?
O4W Ba O2 . . 114.43(5) ?
O3W Ba O2 . . 120.87(6) ?
O2 Ba C6 2_666 . 96.73(5) ?
O5W Ba C6 . . 99.81(7) ?
O1 Ba C6 . . 22.46(4) ?
O5 Ba C6 1_666 . 148.80(5) ?
O2W Ba C6 . . 70.40(5) ?
O1W Ba C6 . . 72.70(6) ?
O4W Ba C6 . . 92.84(6) ?
O3W Ba C6 . . 134.65(6) ?
O2 Ba C6 . . 22.81(4) ?
O2 Ba Ba 2_666 2_666 39.76(3) ?
O5W Ba Ba . 2_666 142.72(5) ?
O1 Ba Ba . 2_666 79.81(5) ?
O5 Ba Ba 1_666 2_666 118.14(4) ?
O2W Ba Ba . 2_666 66.78(4) ?
O1W Ba Ba . 2_666 75.19(5) ?
O4W Ba Ba . 2_666 137.17(4) ?
O3W Ba Ba . 2_666 103.23(5) ?
O2 Ba Ba . 2_666 35.68(3) ?
C6 Ba Ba . 2_666 57.41(5) ?
C6 O1 Ba . . 100.42(12) ?
Ba O1W H1WA . . 126.3(17) ?
Ba O1W H1WB . . 117.4(17) ?
H1WA O1W H1WB . . 97.3(19) ?
C6 O2 Ba . 2_666 153.83(13) ?
C6 O2 Ba . . 90.53(11) ?
Ba O2 Ba 2_666 . 104.56(5) ?
Ba O2W H2WA . . 118.5(19) ?
Ba O2W H2WB . . 114.0(19) ?
H2WA O2W H2WB . . 107(2) ?
Ba O3W H3WA . . 129(2) ?
Ba O3W H3WB . . 111(2) ?
H3WA O3W H3WB . . 104(2) ?
Ba O4W H4WA . . 118(2) ?
Ba O4W H4WB . . 118(2) ?
H4WA O4W H4WB . . 111(2) ?
C8 O5 Ba . 1_444 139.64(13) ?
Ba O5W H5WA . . 135(2) ?
Ba O5W H5WB . . 116(2) ?
H5WA O5W H5WB . . 106(2) ?
C5 N1 C1 . . 122.79(16) ?
C5 N1 C7 . . 119.92(16) ?
C1 N1 C7 . . 117.28(16) ?
O2 C6 O1 . . 122.98(18) ?
O2 C6 C4 . . 119.01(17) ?
O1 C6 C4 . . 118.01(17) ?
O2 C6 Ba . . 66.66(10) ?
O1 C6 Ba . . 57.12(11) ?
C4 C6 Ba . . 169.13(13) ?
O3 C1 N1 . . 118.76(18) ?
O3 C1 C2 . . 125.75(19) ?
N1 C1 C2 . . 115.48(17) ?
N1 C7 C8 . . 113.86(16) ?
N1 C7 H7A . . 108.8 ?
C8 C7 H7A . . 108.8 ?
N1 C7 H7B . . 108.8 ?
C8 C7 H7B . . 108.8 ?
H7A C7 H7B . . 107.7 ?
C5 C4 C3 . . 117.30(18) ?
C5 C4 C6 . . 119.97(18) ?
C3 C4 C6 . . 122.73(17) ?
C3 C2 C1 . . 121.25(18) ?
C3 C2 H2 . . 119.4 ?
C1 C2 H2 . . 119.4 ?
C2 C3 C4 . . 121.21(18) ?
C2 C3 H3 . . 119.4 ?
C4 C3 H3 . . 119.4 ?
O5 C8 O4 . . 125.32(19) ?
O5 C8 C7 . . 116.23(17) ?
O4 C8 C7 . . 118.40(17) ?
C4 C5 N1 . . 121.72(18) ?
C4 C5 H5 . . 119.1 ?
N1 C5 H5 . . 119.1 ?

loop_
_geom_bond_atom_site_label_1
_geom_bond_atom_site_label_2
_geom_bond_site_symmetry_2
_geom_bond_distance
_geom_bond_publ_flag
Ba O2 2_666 2.7132(15) yes
Ba O5W . 2.7609(19) yes
Ba O1 . 2.7673(17) yes
Ba O5 1_666 2.8129(19) yes
Ba O2W . 2.8424(18) yes
Ba O1W . 2.8560(17) yes
Ba O4W . 2.856(2) yes
Ba O3W . 2.8593(19) yes
Ba O2 . 2.976(2) yes
Ba C6 . 3.241(2) ?
Ba Ba 2_666 4.5027(17) ?
O1 C6 . 1.259(2) ?
O1W H1WA . 0.855(16) ?
O1W H1WB . 0.844(16) ?
O2 C6 . 1.256(2) ?
O2 Ba 2_666 2.7132(15) ?
O2W H2WA . 0.804(16) ?
O2W H2WB . 0.826(16) ?
O3 C1 . 1.246(2) ?
O3W H3WA . 0.818(17) ?
O3W H3WB . 0.852(17) ?
O4 C8 . 1.254(2) ?
O4W H4WA . 0.787(16) ?
O4W H4WB . 0.793(16) ?
O5 C8 . 1.246(2) ?
O5 Ba 1_444 2.8129(19) ?
O5W H5WA . 0.831(17) ?
O5W H5WB . 0.812(17) ?
N1 C5 . 1.364(2) ?
N1 C1 . 1.384(3) ?
N1 C7 . 1.461(2) ?
C6 C4 . 1.494(3) ?
C1 C2 . 1.429(3) ?
C7 C8 . 1.522(3) ?
C7 H7A . 0.9700 ?
C7 H7B . 0.9700 ?
C4 C5 . 1.359(3) ?
C4 C3 . 1.418(3) ?
C2 C3 . 1.354(3) ?
C2 H2 . 0.9300 ?
C3 H3 . 0.9300 ?
C5 H5 . 0.9300 ?

loop_
_geom_hbond_atom_site_label_D
_geom_hbond_atom_site_label_H
_geom_hbond_atom_site_label_A
_geom_hbond_site_symmetry_A
_geom_hbond_distance_DH
_geom_hbond_distance_HA
_geom_hbond_distance_DA
_geom_hbond_angle_DHA
O1W H1WA O5 1_566 0.855(16) 2.019(18) 2.863(2) 169(2)
O1W H1WB O2W 1_455 0.844(16) 1.988(19) 2.796(2) 160(2)
O2W H2WA O3 2_665 0.804(16) 1.897(16) 2.698(2) 176(3)
O2W H2WB O1W 2_666 0.826(16) 2.026(17) 2.822(2) 162(3)
O3W H3WA O4 2_666 0.818(17) 2.015(18) 2.829(3) 174(3)
O3W H3WB O4 1_566 0.852(17) 2.056(18) 2.893(2) 167(3)
O4W H4WA O4W 2_776 0.787(16) 2.166(19) 2.903(4) 156(3)
O4W H4WB O3 1_666 0.793(16) 2.51(3) 2.992(3) 120(2)
O4W H4WB O1 2_676 0.793(16) 2.608(19) 3.310(3) 149(3)
O5W H5WA O1 2_676 0.831(17) 1.865(17) 2.689(2) 172(3)
O5W H5WB O4 1_566 0.812(17) 2.018(17) 2.823(3) 171(3)

loop_
_geom_torsion_atom_site_label_1
_geom_torsion_atom_site_label_2
_geom_torsion_atom_site_label_3
_geom_torsion_atom_site_label_4
_geom_torsion_site_symmetry_1
_geom_torsion_site_symmetry_4
_geom_torsion
O2 Ba O1 C6 2_666 . 12.49(15)
O5W Ba O1 C6 . . -143.41(14)
O5 Ba O1 C6 1_666 . 126.30(13)
O2W Ba O1 C6 . . 72.47(14)
O1W Ba O1 C6 . . -72.75(14)
O4W Ba O1 C6 . . 150.51(15)
O3W Ba O1 C6 . . -94.44(15)
O2 Ba O1 C6 . . -5.47(12)
Ba Ba O1 C6 2_666 . 4.06(13)
O2 Ba O2 C6 2_666 . -158.39(15)
O5W Ba O2 C6 . . 52.26(13)
O1 Ba O2 C6 . . 5.39(12)
O5 Ba O2 C6 1_666 . -111.73(13)
O2W Ba O2 C6 . . -82.90(12)
O1W Ba O2 C6 . . 103.21(13)
O4W Ba O2 C6 . . -19.94(13)
O3W Ba O2 C6 . . 133.67(12)
Ba Ba O2 C6 2_666 . -158.39(15)
O2 Ba O2 Ba 2_666 2_666 0.0
O5W Ba O2 Ba . 2_666 -149.35(5)
O1 Ba O2 Ba . 2_666 163.78(9)
O5 Ba O2 Ba 1_666 2_666 46.66(10)
O2W Ba O2 Ba . 2_666 75.49(6)
O1W Ba O2 Ba . 2_666 -98.40(6)
O4W Ba O2 Ba . 2_666 138.45(6)
O3W Ba O2 Ba . 2_666 -67.94(7)
C6 Ba O2 Ba . 2_666 158.39(15)
Ba O2 C6 O1 2_666 . -136.1(2)
Ba O2 C6 O1 . . -10.0(2)
Ba O2 C6 C4 2_666 . 43.6(4)
Ba O2 C6 C4 . . 169.66(16)
Ba O2 C6 Ba 2_666 . -126.1(3)
Ba O1 C6 O2 . . 11.0(2)
Ba O1 C6 C4 . . -168.71(15)
O2 Ba C6 O2 2_666 . 21.03(14)
O5W Ba C6 O2 . . -133.21(12)
O1 Ba C6 O2 . . -170.0(2)
O5 Ba C6 O2 1_666 . 106.21(13)
O2W Ba C6 O2 . . 89.16(12)
O1W Ba C6 O2 . . -68.42(12)
O4W Ba C6 O2 . . 161.88(12)
O3W Ba C6 O2 . . -60.78(14)
Ba Ba C6 O2 2_666 . 14.77(10)
O2 Ba C6 O1 2_666 . -168.99(14)
O5W Ba C6 O1 . . 36.77(14)
O5 Ba C6 O1 1_666 . -83.81(16)
O2W Ba C6 O1 . . -100.86(14)
O1W Ba C6 O1 . . 101.56(14)
O4W Ba C6 O1 . . -28.14(14)
O3W Ba C6 O1 . . 109.20(15)
O2 Ba C6 O1 . . 170.0(2)
Ba Ba C6 O1 2_666 . -175.26(15)
O2 Ba C6 C4 2_666 . -102.6(7)
O5W Ba C6 C4 . . 103.2(7)
O1 Ba C6 C4 . . 66.4(7)
O5 Ba C6 C4 1_666 . -17.4(7)
O2W Ba C6 C4 . . -34.5(7)
O1W Ba C6 C4 . . 167.9(7)
O4W Ba C6 C4 . . 38.3(7)
O3W Ba C6 C4 . . 175.6(7)
O2 Ba C6 C4 . . -123.6(7)
Ba Ba C6 C4 2_666 . -108.9(7)
C5 N1 C1 O3 . . 174.46(19)
C7 N1 C1 O3 . . -4.3(3)
C5 N1 C1 C2 . . -5.9(3)
C7 N1 C1 C2 . . 175.29(17)
C5 N1 C7 C8 . . -95.9(2)
C1 N1 C7 C8 . . 82.9(2)
O2 C6 C4 C5 . . 15.6(3)
O1 C6 C4 C5 . . -164.69(19)
Ba C6 C4 C5 . . 134.7(6)
O2 C6 C4 C3 . . -164.05(19)
O1 C6 C4 C3 . . 15.7(3)
Ba C6 C4 C3 . . -45.0(8)
O3 C1 C2 C3 . . -176.6(2)
N1 C1 C2 C3 . . 3.8(3)
C1 C2 C3 C4 . . 0.3(3)
C5 C4 C3 C2 . . -2.5(3)
C6 C4 C3 C2 . . 177.12(19)
Ba O5 C8 O4 1_444 . -157.84(15)
Ba O5 C8 C7 1_444 . 24.9(3)
N1 C7 C8 O5 . . -163.47(17)
N1 C7 C8 O4 . . 19.0(3)
C3 C4 C5 N1 . . 0.5(3)
C6 C4 C5 N1 . . -179.13(17)
C1 N1 C5 C4 . . 3.9(3)
C7 N1 C5 C4 . . -177.34(18)
